data_7046727
loop_
_publ_author_name
'Pousaneh, Elaheh'
'Korb, Marcus'
'Dzhagan, Volodymyr'
'Weber, Marcus'
'Noll, Julian'
'Mehring, Michael'
'Zahn, Dietrich R. T.'
'Schulz, Stefan E.'
'Lang, Heinrich'

_publ_section_title
;
 \b-Ketoiminato-based copper(ii) complexes as CVD precursors for copper
 and copper oxide layer formation.
;
_journal_issue 30
_journal_name_full 'Dalton transactions (Cambridge, England : 2003)'
_journal_page_first 10002
_journal_page_last 10016
_journal_paper_doi 10.1039/c8dt01647j
_journal_volume 47
_journal_year 2018
_chemical_formula_sum 'C32 H46 Cu2 N4 O7'
_chemical_formula_weight 725.81
_space_group_crystal_system monoclinic
_space_group_IT_number 13
_space_group_name_Hall '-P 2yac'
_space_group_name_H-M_alt 'P 1 2/n 1'
_symmetry_space_group_name_Hall '-P 2yac'
_symmetry_space_group_name_H-M 'P 1 2/n 1'
_atom_sites_solution_hydrogens mixed
_audit_creation_method SHELXL-2013
_audit_update_record
;
2017-06-12 deposited with the CCDC.
2018-05-28 downloaded from the CCDC.
;
_cell_angle_alpha 90
_cell_angle_beta 92.231(4)
_cell_angle_gamma 90
_cell_formula_units_Z 2
_cell_length_a 12.9343(7)
_cell_length_b 9.8945(4)
_cell_length_c 13.0557(6)
_cell_measurement_reflns_used 2208
_cell_measurement_temperature 115.00(10)
_cell_measurement_theta_max 27.4190
_cell_measurement_theta_min 3.7220
_cell_volume 1669.58(14)
_computing_cell_refinement 'CrysAlisPro 1.171.38.41l (Rigaku OD, 2015)'
_computing_data_collection 'CrysAlisPro 1.171.38.41l (Rigaku OD, 2015)'
_computing_data_reduction 'CrysAlisPro 1.171.38.41l (Rigaku OD, 2015)'
_computing_structure_refinement 'SHELXL-2013 (Sheldrick, 2013)'
_computing_structure_solution 'SHELXS-2013 (Sheldrick, 2013)'
_diffrn_ambient_temperature 115.00(10)
_diffrn_measured_fraction_theta_full 0.997
_diffrn_measured_fraction_theta_max 0.997
_diffrn_measurement_device_type 'oxford gemini s'
_diffrn_measurement_method '\w scans'
_diffrn_radiation_monochromator graphite
_diffrn_radiation_source 'fine-focus sealed tube'
_diffrn_radiation_type MoK\a
_diffrn_radiation_wavelength 0.71073
_diffrn_reflns_av_R_equivalents 0.0274
_diffrn_reflns_av_unetI/netI 0.0394
_diffrn_reflns_Laue_measured_fraction_full 0.997
_diffrn_reflns_Laue_measured_fraction_max 0.997
_diffrn_reflns_limit_h_max 12
_diffrn_reflns_limit_h_min -15
_diffrn_reflns_limit_k_max 10
_diffrn_reflns_limit_k_min -11
_diffrn_reflns_limit_l_max 12
_diffrn_reflns_limit_l_min -15
_diffrn_reflns_number 6711
_diffrn_reflns_point_group_measured_fraction_full 0.997
_diffrn_reflns_point_group_measured_fraction_max 0.997
_diffrn_reflns_theta_full 25.000
_diffrn_reflns_theta_max 25.000
_diffrn_reflns_theta_min 2.995
_diffrn_standards_decay_% 0
_diffrn_standards_interval_count 50
_diffrn_standards_interval_time 10
_diffrn_standards_number 2
_exptl_absorpt_coefficient_mu 1.325
_exptl_absorpt_correction_T_max 1.00000
_exptl_absorpt_correction_T_min 0.80333
_exptl_absorpt_correction_type multi-scan
_exptl_absorpt_process_details
;
CrysAlisPro 1.171.38.41l (Rigaku Oxford Diffraction, 2015)
Empirical absorption correction using spherical harmonics,
 implemented in SCALE3 ABSPACK scaling algorithm.
;
_exptl_crystal_colour blue
_exptl_crystal_density_diffrn 1.444
_exptl_crystal_description prism
_exptl_crystal_F_000 760
_exptl_crystal_size_max 0.4
_exptl_crystal_size_mid 0.2
_exptl_crystal_size_min 0.2
_refine_diff_density_max 0.380
_refine_diff_density_min -0.240
_refine_diff_density_rms 0.062
_refine_ls_extinction_method none
_refine_ls_goodness_of_fit_ref 1.021
_refine_ls_hydrogen_treatment mixed
_refine_ls_matrix_type full
_refine_ls_number_parameters 210
_refine_ls_number_reflns 2940
_refine_ls_number_restraints 2
_refine_ls_restrained_S_all 1.022
_refine_ls_R_factor_all 0.0397
_refine_ls_R_factor_gt 0.0300
_refine_ls_shift/su_max 0.001
_refine_ls_shift/su_mean 0.000
_refine_ls_structure_factor_coef Fsqd
_refine_ls_weighting_details 'w=1/[\s^2^(Fo^2^)+(0.0326P)^2^+0.4745P] where P=(Fo^2^+2Fc^2^)/3'
_refine_ls_weighting_scheme calc
_refine_ls_wR_factor_gt 0.0676
_refine_ls_wR_factor_ref 0.0706
_reflns_Friedel_coverage 0.000
_reflns_number_gt 2491
_reflns_number_total 2940
_reflns_threshold_expression 'I > 2\s(I)'
_cod_data_source_file c8dt01647j2.cif
_cod_data_source_block Ela-16
_cod_depositor_comments 'Adding full bibliography for 7046726--7046729.cif.'
_cod_database_code 7046727
_shelx_space_group_comment
;
The symmetry employed for this shelxl refinement is uniquely defined
by the following loop, which should always be used as a source of
symmetry information in preference to the above space-group names.
They are only intended as comments.
;
_shelxl_version_number 2013-4

loop_
_space_group_symop_operation_xyz
'x, y, z'
'-x+1/2, y, -z+1/2'
'-x, -y, -z'
'x-1/2, -y, z-1/2'

loop_
_atom_site_label
_atom_site_type_symbol
_atom_site_fract_x
_atom_site_fract_y
_atom_site_fract_z
_atom_site_U_iso_or_equiv
_atom_site_adp_type
_atom_site_occupancy
_atom_site_site_symmetry_order
_atom_site_calc_flag
_atom_site_refinement_flags_posn
_atom_site_refinement_flags_adp
_atom_site_refinement_flags_occupancy
C1 C 1.29448(18) 0.2349(2) -0.10776(18) 0.0178(5) Uani 1 1 d . . .
H1 H 1.2418 0.2576 -0.1551 0.021 Uiso 1 1 calc R U .
C2 C 1.39595(18) 0.2396(2) -0.13652(19) 0.0205(5) Uani 1 1 d . . .
H2 H 1.4114 0.2662 -0.2025 0.025 Uiso 1 1 calc R U .
C3 C 1.47476(19) 0.2046(2) -0.0666(2) 0.0244(6) Uani 1 1 d . . .
H3 H 1.5433 0.2079 -0.0854 0.029 Uiso 1 1 calc R U .
C4 C 1.45106(19) 0.1649(2) 0.0310(2) 0.0277(6) Uani 1 1 d . . .
H4 H 1.5039 0.1405 0.0777 0.033 Uiso 1 1 calc R U .
C5 C 1.34926(19) 0.1609(2) 0.06001(19) 0.0221(5) Uani 1 1 d . . .
H5 H 1.3342 0.1342 0.1261 0.027 Uiso 1 1 calc R U .
C6 C 1.26958(17) 0.1965(2) -0.00897(18) 0.0148(5) Uani 1 1 d . . .
C7 C 1.15816(18) 0.1985(2) 0.01866(18) 0.0151(5) Uani 1 1 d . . .
C8 C 1.12469(18) 0.1152(2) 0.09524(18) 0.0170(5) Uani 1 1 d . . .
H8 H 1.1748 0.0665 0.1326 0.020 Uiso 1 1 calc R U .
C9 C 1.02087(18) 0.0975(2) 0.12169(17) 0.0158(5) Uani 1 1 d . . .
C10 C 0.99907(18) -0.0132(2) 0.19654(19) 0.0211(5) Uani 1 1 d . . .
H10A H 0.9513 0.0189 0.2454 0.032 Uiso 1 1 calc R U .
H10B H 1.0624 -0.0399 0.2317 0.032 Uiso 1 1 calc R U .
H10C H 0.9696 -0.0893 0.1604 0.032 Uiso 1 1 calc R U .
C11 C 0.83895(17) 0.1398(2) 0.10792(19) 0.0190(5) Uani 1 1 d . . .
H11A H 0.8279 0.1645 0.1786 0.023 Uiso 1 1 calc R U .
H11B H 0.8258 0.0438 0.0999 0.023 Uiso 1 1 calc R U .
C12 C 0.76727(18) 0.2197(2) 0.03663(19) 0.0186(5) Uani 1 1 d . . .
H12A H 0.7629 0.1765 -0.0301 0.022 Uiso 1 1 calc R U .
H12B H 0.6984 0.2215 0.0636 0.022 Uiso 1 1 calc R U .
C13 C 0.80016(18) 0.4327(2) 0.12413(17) 0.0173(5) Uani 1 1 d . . .
H13A H 0.8420 0.3871 0.1758 0.026 Uiso 1 1 calc R U .
H13B H 0.7296 0.4347 0.1443 0.026 Uiso 1 1 calc R U .
H13C H 0.8248 0.5234 0.1163 0.026 Uiso 1 1 calc R U .
C14 C 0.74168(18) 0.4325(2) -0.05162(18) 0.0201(5) Uani 1 1 d . . .
H14A H 0.7447 0.3866 -0.1162 0.030 Uiso 1 1 calc R U .
H14B H 0.7668 0.5232 -0.0585 0.030 Uiso 1 1 calc R U .
H14C H 0.6714 0.4348 -0.0306 0.030 Uiso 1 1 calc R U .
C15 C 1.06028(17) 0.5469(2) 0.19174(18) 0.0161(5) Uani 1 1 d . . .
C16 C 1.0585(2) 0.4335(2) 0.26859(19) 0.0274(6) Uani 1 1 d . . .
H16A H 1.1280 0.4109 0.2905 0.041 Uiso 1 1 calc R U .
H16B H 1.0256 0.3558 0.2376 0.041 Uiso 1 1 calc R U .
H16C H 1.0206 0.4615 0.3267 0.041 Uiso 1 1 calc R U .
N1 N 0.80637(14) 0.36013(17) 0.02608(14) 0.0153(4) Uani 1 1 d . . .
N2 N 0.94493(14) 0.17096(17) 0.08170(14) 0.0152(4) Uani 1 1 d . . .
O1 O 1.10047(11) 0.27974(15) -0.03556(12) 0.0167(4) Uani 1 1 d . . .
O2 O 1.03208(11) 0.51737(14) 0.09891(11) 0.0150(3) Uani 1 1 d . . .
O3 O 1.08891(12) 0.66119(14) 0.21907(12) 0.0201(4) Uani 1 1 d D . .
O4 O 1.2500 0.8507(2) 0.2500 0.0313(6) Uani 1 2 d DS T P
Cu1 Cu 0.96045(2) 0.32839(2) -0.00505(2) 0.01322(10) Uani 1 1 d . . .
H1O4 H 1.1971(17) 0.797(2) 0.239(3) 0.058(10) Uiso 1 1 d D . .

loop_
_atom_site_aniso_label
_atom_site_aniso_U_11
_atom_site_aniso_U_22
_atom_site_aniso_U_33
_atom_site_aniso_U_23
_atom_site_aniso_U_13
_atom_site_aniso_U_12
C1 0.0185(13) 0.0149(11) 0.0200(13) -0.0039(10) -0.0002(10) 0.0027(10)
C2 0.0218(13) 0.0195(12) 0.0206(13) -0.0049(10) 0.0069(11) 0.0005(10)
C3 0.0145(13) 0.0269(13) 0.0320(15) -0.0073(12) 0.0046(11) 0.0001(10)
C4 0.0151(13) 0.0367(15) 0.0308(15) -0.0024(13) -0.0047(11) 0.0040(11)
C5 0.0212(13) 0.0257(13) 0.0195(13) -0.0016(11) 0.0014(11) -0.0001(10)
C6 0.0155(12) 0.0106(10) 0.0182(12) -0.0043(9) 0.0005(10) 0.0011(9)
C7 0.0176(12) 0.0136(11) 0.0141(12) -0.0054(9) -0.0009(10) 0.0000(9)
C8 0.0173(12) 0.0160(11) 0.0174(13) -0.0002(10) -0.0021(10) 0.0040(9)
C9 0.0195(13) 0.0139(11) 0.0140(12) -0.0039(10) 0.0016(10) -0.0002(10)
C10 0.0256(13) 0.0162(11) 0.0215(13) 0.0034(10) 0.0037(11) 0.0002(10)
C11 0.0190(13) 0.0156(11) 0.0225(13) 0.0009(10) 0.0048(11) -0.0028(9)
C12 0.0157(12) 0.0189(11) 0.0214(13) -0.0011(10) 0.0024(10) -0.0035(10)
C13 0.0160(12) 0.0209(12) 0.0154(12) -0.0012(10) 0.0034(10) -0.0005(9)
C14 0.0148(12) 0.0269(13) 0.0188(13) 0.0010(11) 0.0014(10) 0.0020(10)
C15 0.0107(11) 0.0198(12) 0.0182(13) 0.0019(10) 0.0042(10) 0.0028(9)
C16 0.0388(17) 0.0246(13) 0.0183(14) 0.0047(11) -0.0073(12) -0.0057(11)
N1 0.0158(10) 0.0164(9) 0.0135(10) 0.0002(8) -0.0002(8) -0.0002(8)
N2 0.0152(10) 0.0155(10) 0.0152(10) -0.0011(8) 0.0032(8) -0.0009(8)
O1 0.0144(8) 0.0189(8) 0.0169(9) 0.0039(7) 0.0030(7) 0.0031(7)
O2 0.0156(8) 0.0182(8) 0.0110(8) -0.0005(7) -0.0012(7) -0.0003(7)
O3 0.0201(9) 0.0185(9) 0.0216(9) -0.0037(7) 0.0014(7) -0.0034(7)
O4 0.0218(15) 0.0221(13) 0.0492(18) 0.000 -0.0080(13) 0.000
Cu1 0.01264(16) 0.01443(16) 0.01268(16) 0.00149(12) 0.00183(11) 0.00049(11)

loop_
_atom_type_symbol
_atom_type_description
_atom_type_scat_dispersion_real
_atom_type_scat_dispersion_imag
_atom_type_scat_source
C C 0.0033 0.0016 'International Tables Vol C Tables 4.2.6.8 and 6.1.1.4'
H H 0.0000 0.0000 'International Tables Vol C Tables 4.2.6.8 and 6.1.1.4'
N N 0.0061 0.0033 'International Tables Vol C Tables 4.2.6.8 and 6.1.1.4'
O O 0.0106 0.0060 'International Tables Vol C Tables 4.2.6.8 and 6.1.1.4'
Cu Cu 0.3201 1.2651 'International Tables Vol C Tables 4.2.6.8 and 6.1.1.4'

loop_
_geom_angle_atom_site_label_1
_geom_angle_atom_site_label_2
_geom_angle_atom_site_label_3
_geom_angle
_geom_angle_site_symmetry_1
_geom_angle_site_symmetry_3
C2 C1 C6 121.2(2) . .
C2 C1 H1 119.4 . .
C6 C1 H1 119.4 . .
C1 C2 C3 119.7(2) . .
C1 C2 H2 120.2 . .
C3 C2 H2 120.2 . .
C4 C3 C2 119.7(2) . .
C4 C3 H3 120.1 . .
C2 C3 H3 120.1 . .
C3 C4 C5 120.6(2) . .
C3 C4 H4 119.7 . .
C5 C4 H4 119.7 . .
C4 C5 C6 120.4(2) . .
C4 C5 H5 119.8 . .
C6 C5 H5 119.8 . .
C5 C6 C1 118.5(2) . .
C5 C6 C7 122.9(2) . .
C1 C6 C7 118.6(2) . .
O1 C7 C8 125.4(2) . .
O1 C7 C6 114.66(19) . .
C8 C7 C6 119.9(2) . .
C7 C8 C9 125.5(2) . .
C7 C8 H8 117.3 . .
C9 C8 H8 117.3 . .
N2 C9 C8 122.6(2) . .
N2 C9 C10 120.4(2) . .
C8 C9 C10 117.0(2) . .
C9 C10 H10A 109.5 . .
C9 C10 H10B 109.5 . .
H10A C10 H10B 109.5 . .
C9 C10 H10C 109.5 . .
H10A C10 H10C 109.5 . .
H10B C10 H10C 109.5 . .
N2 C11 C12 107.74(18) . .
N2 C11 H11A 110.2 . .
C12 C11 H11A 110.2 . .
N2 C11 H11B 110.2 . .
C12 C11 H11B 110.2 . .
H11A C11 H11B 108.5 . .
N1 C12 C11 110.06(18) . .
N1 C12 H12A 109.6 . .
C11 C12 H12A 109.6 . .
N1 C12 H12B 109.6 . .
C11 C12 H12B 109.6 . .
H12A C12 H12B 108.2 . .
N1 C13 H13A 109.5 . .
N1 C13 H13B 109.5 . .
H13A C13 H13B 109.5 . .
N1 C13 H13C 109.5 . .
H13A C13 H13C 109.5 . .
H13B C13 H13C 109.5 . .
N1 C14 H14A 109.5 . .
N1 C14 H14B 109.5 . .
H14A C14 H14B 109.5 . .
N1 C14 H14C 109.5 . .
H14A C14 H14C 109.5 . .
H14B C14 H14C 109.5 . .
O3 C15 O2 123.4(2) . .
O3 C15 C16 120.1(2) . .
O2 C15 C16 116.59(19) . .
C15 C16 H16A 109.5 . .
C15 C16 H16B 109.5 . .
H16A C16 H16B 109.5 . .
C15 C16 H16C 109.5 . .
H16A C16 H16C 109.5 . .
H16B C16 H16C 109.5 . .
C13 N1 C14 108.22(17) . .
C13 N1 C12 110.16(17) . .
C14 N1 C12 109.36(17) . .
C13 N1 Cu1 109.25(14) . .
C14 N1 Cu1 117.55(14) . .
C12 N1 Cu1 102.10(13) . .
C9 N2 C11 119.01(18) . .
C9 N2 Cu1 125.67(15) . .
C11 N2 Cu1 115.21(14) . .
C7 O1 Cu1 124.73(14) . .
C15 O2 Cu1 113.14(13) . 3_765
O1 Cu1 N2 92.26(7) . .
O1 Cu1 O2 89.75(6) . 3_765
N2 Cu1 O2 175.93(7) . 3_765
O1 Cu1 N1 174.21(6) . .
N2 Cu1 N1 83.41(7) . .
O2 Cu1 N1 94.34(6) 3_765 .

loop_
_geom_bond_atom_site_label_1
_geom_bond_atom_site_label_2
_geom_bond_distance
_geom_bond_site_symmetry_2
C1 C2 1.380(3) .
C1 C6 1.394(3) .
C1 H1 0.9300 .
C2 C3 1.386(3) .
C2 H2 0.9300 .
C3 C4 1.379(4) .
C3 H3 0.9300 .
C4 C5 1.385(3) .
C4 H4 0.9300 .
C5 C6 1.388(3) .
C5 H5 0.9300 .
C6 C7 1.499(3) .
C7 O1 1.289(3) .
C7 C8 1.379(3) .
C8 C9 1.410(3) .
C8 H8 0.9300 .
C9 N2 1.313(3) .
C9 C10 1.502(3) .
C10 H10A 0.9600 .
C10 H10B 0.9600 .
C10 H10C 0.9600 .
C11 N2 1.459(3) .
C11 C12 1.511(3) .
C11 H11A 0.9700 .
C11 H11B 0.9700 .
C12 N1 1.487(3) .
C12 H12A 0.9700 .
C12 H12B 0.9700 .
C13 N1 1.472(3) .
C13 H13A 0.9600 .
C13 H13B 0.9600 .
C13 H13C 0.9600 .
C14 N1 1.475(3) .
C14 H14A 0.9600 .
C14 H14B 0.9600 .
C14 H14C 0.9600 .
C15 O3 1.238(3) .
C15 O2 1.286(3) .
C15 C16 1.506(3) .
C16 H16A 0.9600 .
C16 H16B 0.9600 .
C16 H16C 0.9600 .
N1 Cu1 2.0732(19) .
N2 Cu1 1.9409(18) .
O1 Cu1 1.9305(15) .
O2 Cu1 1.9620(15) 3_765
O4 H1O4 0.876(13) .
Cu1 O2 1.9620(15) 3_765

loop_
_geom_torsion_atom_site_label_1
_geom_torsion_atom_site_label_2
_geom_torsion_atom_site_label_3
_geom_torsion_atom_site_label_4
_geom_torsion
_geom_torsion_site_symmetry_4
C6 C1 C2 C3 0.6(3) .
C1 C2 C3 C4 0.2(3) .
C2 C3 C4 C5 -0.6(4) .
C3 C4 C5 C6 0.2(4) .
C4 C5 C6 C1 0.6(3) .
C4 C5 C6 C7 -178.0(2) .
C2 C1 C6 C5 -1.0(3) .
C2 C1 C6 C7 177.68(19) .
C5 C6 C7 O1 154.3(2) .
C1 C6 C7 O1 -24.3(3) .
C5 C6 C7 C8 -27.1(3) .
C1 C6 C7 C8 154.2(2) .
O1 C7 C8 C9 5.0(4) .
C6 C7 C8 C9 -173.4(2) .
C7 C8 C9 N2 -7.2(4) .
C7 C8 C9 C10 171.1(2) .
N2 C11 C12 N1 -43.4(2) .
C11 C12 N1 C13 -66.9(2) .
C11 C12 N1 C14 174.28(18) .
C11 C12 N1 Cu1 49.1(2) .
C8 C9 N2 C11 175.8(2) .
C10 C9 N2 C11 -2.4(3) .
C8 C9 N2 Cu1 -8.3(3) .
C10 C9 N2 Cu1 173.56(15) .
C12 C11 N2 C9 -169.05(19) .
C12 C11 N2 Cu1 14.6(2) .
C8 C7 O1 Cu1 12.4(3) .
C6 C7 O1 Cu1 -169.14(13) .
O3 C15 O2 Cu1 0.2(3) 3_765
C16 C15 O2 Cu1 -179.06(16) 3_765
